data_2223345
loop_
_publ_author_name
'Zhou, Wei'
'Zhang, Shijie'
'Hu, Weixiao'

_publ_section_title
;
 (<i>R</i>)-({-})-<i>N</i>-Isovalerylcamphorsultam
;
_journal_coeditor_code CV2605
_journal_issue 10
_journal_name_full 'Acta Crystallographica Section E'
_journal_page_first o2371
_journal_paper_doi 10.1107/S1600536809035120
_journal_volume 65
_journal_year 2009
_chemical_formula_iupac 'C15 H25 N O3 S'
_chemical_formula_moiety 'C15 H25 N O3 S'
_chemical_formula_sum 'C15 H25 N O3 S'
_chemical_formula_weight 299.42
_chemical_name_systematic
;
(<i>R</i>)-(-)-N-Isovalerylcamphorsultam
;
_space_group_IT_number 76
_symmetry_cell_setting tetragonal
_symmetry_space_group_name_Hall 'P 4w'
_symmetry_space_group_name_H-M 'P 41'
_atom_sites_solution_hydrogens geom
_atom_sites_solution_primary direct
_atom_sites_solution_secondary difmap
_audit_creation_method SHELXL-97
_cell_angle_alpha 90.00
_cell_angle_beta 90.00
_cell_angle_gamma 90.00
_cell_formula_units_Z 8
_cell_length_a 7.9038(7)
_cell_length_b 7.9038(7)
_cell_length_c 50.228(8)
_cell_measurement_reflns_used 25
_cell_measurement_temperature 293(2)
_cell_measurement_theta_max 18
_cell_measurement_theta_min 12
_cell_volume 3137.7(6)
_computing_cell_refinement 'SAINT (Bruker, 1997)'
_computing_data_collection 'SMART (Bruker, 1997)'
_computing_data_reduction 'XCAD4 (Harms & Wocadlo, 1995)'
_computing_molecular_graphics 'ORTEP-3 for Windows (Farrugia, 1997)'
_computing_publication_material 'SHELXL97 (Sheldrick, 2008)'
_computing_structure_refinement 'SHELXL97 (Sheldrick, 2008)'
_computing_structure_solution 'SHELXS97 (Sheldrick, 2008)'
_diffrn_ambient_temperature 293(2)
_diffrn_measured_fraction_theta_full 0.997
_diffrn_measured_fraction_theta_max 0.997
_diffrn_measurement_device_type 'Bruker SMART CCD area-detector'
_diffrn_measurement_method '\f and \w'
_diffrn_radiation_monochromator graphite
_diffrn_radiation_source 'fine-focus sealed tube'
_diffrn_radiation_type MoK\a
_diffrn_radiation_wavelength 0.71073
_diffrn_reflns_av_R_equivalents 0.0346
_diffrn_reflns_av_sigmaI/netI 0.0434
_diffrn_reflns_limit_h_max 5
_diffrn_reflns_limit_h_min -10
_diffrn_reflns_limit_k_max 10
_diffrn_reflns_limit_k_min -10
_diffrn_reflns_limit_l_max 51
_diffrn_reflns_limit_l_min -64
_diffrn_reflns_number 16320
_diffrn_reflns_theta_full 27.50
_diffrn_reflns_theta_max 27.50
_diffrn_reflns_theta_min 2.58
_exptl_absorpt_coefficient_mu 0.213
_exptl_absorpt_correction_T_max 0.9586
_exptl_absorpt_correction_T_min 0.9387
_exptl_absorpt_correction_type multi-scan
_exptl_absorpt_process_details '(SADABS; Sheldrick, 1996)'
_exptl_crystal_colour colourless
_exptl_crystal_density_diffrn 1.268
_exptl_crystal_density_method 'not measured'
_exptl_crystal_description prism
_exptl_crystal_F_000 1296
_exptl_crystal_size_max 0.30
_exptl_crystal_size_mid 0.30
_exptl_crystal_size_min 0.20
_refine_diff_density_max 0.383
_refine_diff_density_min -0.192
_refine_ls_abs_structure_details 'Flack (1983), 2779 Friedel pairs'
_refine_ls_abs_structure_Flack 0.03(6)
_refine_ls_extinction_coef 0.0164(9)
_refine_ls_extinction_expression Fc^*^=kFc[1+0.001xFc^2^\l^3^/sin(2\q)]^-1/4^
_refine_ls_extinction_method 'SHELXL97 (Sheldrick, 2008)'
_refine_ls_goodness_of_fit_ref 1.037
_refine_ls_hydrogen_treatment constr
_refine_ls_matrix_type full
_refine_ls_number_parameters 370
_refine_ls_number_reflns 6416
_refine_ls_number_restraints 1
_refine_ls_restrained_S_all 1.037
_refine_ls_R_factor_all 0.0592
_refine_ls_R_factor_gt 0.0454
_refine_ls_shift/su_max 0.000
_refine_ls_shift/su_mean 0.000
_refine_ls_structure_factor_coef Fsqd
_refine_ls_weighting_details 'calc w=1/[\s^2^(Fo^2^)+(0.0521P)^2^+0.2775P] where P=(Fo^2^+2Fc^2^)/3'
_refine_ls_weighting_scheme calc
_refine_ls_wR_factor_gt 0.1023
_refine_ls_wR_factor_ref 0.1091
_reflns_number_gt 5184
_reflns_number_total 6416
_reflns_threshold_expression I>2\s(I)
_cod_data_source_file cv2605.cif
_cod_data_source_block I
_cod_original_cell_volume 3137.8(7)
_cod_database_code 2223345
_cod_database_fobs_code 2223345

loop_
_symmetry_equiv_pos_as_xyz
'x, y, z'
'-x, -y, z+1/2'
'-y, x, z+1/4'
'y, -x, z+3/4'

loop_
_atom_site_type_symbol
_atom_site_label
_atom_site_fract_x
_atom_site_fract_y
_atom_site_fract_z
_atom_site_U_iso_or_equiv
_atom_site_adp_type
_atom_site_calc_flag
_atom_site_refinement_flags
_atom_site_occupancy
_atom_site_disorder_assembly
_atom_site_disorder_group
S S1 0.78736(8) 0.43930(9) 0.123672(15) 0.04709(19) Uani d . 1 . .
N N1 0.9609(3) 0.3737(3) 0.14051(4) 0.0397(5) Uani d . 1 . .
O O1 0.7275(3) 0.5927(3) 0.13478(6) 0.0730(7) Uani d . 1 . .
O O2 0.8219(3) 0.4381(3) 0.09586(5) 0.0744(7) Uani d . 1 . .
O O3 1.2414(2) 0.3426(3) 0.14096(5) 0.0658(6) Uani d . 1 . .
C C1 1.3005(4) 0.6926(4) 0.13051(7) 0.0611(9) Uani d . 1 . .
H H1 1.3948 0.6184 0.1264 0.073 Uiso calc R 1 . .
C C2 1.1411(3) 0.6024(4) 0.12208(7) 0.0560(8) Uani d . 1 . .
H H2A 1.0441 0.6718 0.1266 0.067 Uiso calc R 1 . .
H H2B 1.1422 0.5881 0.1029 0.067 Uiso calc R 1 . .
C C3 1.1225(3) 0.4323(4) 0.13503(6) 0.0458(7) Uani d . 1 . .
C C4 0.6596(3) 0.2646(4) 0.13288(6) 0.0463(7) Uani d . 1 . .
H H4A 0.5484 0.3030 0.1384 0.056 Uiso calc R 1 . .
H H4B 0.6464 0.1879 0.1179 0.056 Uiso calc R 1 . .
C C5 0.7480(3) 0.1757(3) 0.15582(5) 0.0393(6) Uani d . 1 . .
C C6 0.7286(4) -0.0169(4) 0.15733(7) 0.0569(8) Uani d . 1 . .
H H6A 0.7891 -0.0725 0.1430 0.068 Uiso calc R 1 . .
H H6B 0.6105 -0.0501 0.1567 0.068 Uiso calc R 1 . .
C C7 0.8086(5) -0.0579(4) 0.18471(7) 0.0669(10) Uani d . 1 . .
H H7A 0.7287 -0.1159 0.1962 0.080 Uiso calc R 1 . .
H H7B 0.9090 -0.1275 0.1827 0.080 Uiso calc R 1 . .
C C8 0.8533(4) 0.1164(4) 0.19581(6) 0.0542(7) Uani d . 1 . .
H H8 0.8647 0.1195 0.2152 0.065 Uiso calc R 1 . .
C C9 1.0083(3) 0.1827(4) 0.18085(6) 0.0503(7) Uani d . 1 . .
H H9A 1.1005 0.1018 0.1814 0.060 Uiso calc R 1 . .
H H9B 1.0466 0.2896 0.1881 0.060 Uiso calc R 1 . .
C C10 0.9399(3) 0.2045(3) 0.15241(5) 0.0399(6) Uani d . 1 . .
H H10 0.9879 0.1179 0.1407 0.048 Uiso calc R 1 . .
C C11 1.3250(5) 0.8542(6) 0.11444(10) 0.0983(16) Uani d . 1 . .
H H11A 1.2336 0.9308 0.1180 0.147 Uiso calc R 1 . .
H H11B 1.3266 0.8274 0.0958 0.147 Uiso calc R 1 . .
H H11C 1.4302 0.9062 0.1193 0.147 Uiso calc R 1 . .
C C12 1.3038(6) 0.7248(6) 0.15998(8) 0.1006(15) Uani d . 1 . .
H H12A 1.2079 0.7925 0.1649 0.151 Uiso calc R 1 . .
H H12B 1.4060 0.7835 0.1646 0.151 Uiso calc R 1 . .
H H12C 1.2996 0.6189 0.1693 0.151 Uiso calc R 1 . .
C C13 0.7110(3) 0.2307(4) 0.18487(6) 0.0493(7) Uani d . 1 . .
C C14 0.7325(5) 0.4182(4) 0.19173(7) 0.0672(9) Uani d . 1 . .
H H14A 0.7242 0.4330 0.2107 0.101 Uiso calc R 1 . .
H H14B 0.6455 0.4828 0.1831 0.101 Uiso calc R 1 . .
H H14C 0.8413 0.4564 0.1857 0.101 Uiso calc R 1 . .
C C15 0.5316(4) 0.1818(5) 0.19420(7) 0.0732(10) Uani d . 1 . .
H H15A 0.5200 0.2063 0.2128 0.110 Uiso calc R 1 . .
H H15B 0.5137 0.0631 0.1913 0.110 Uiso calc R 1 . .
H H15C 0.4494 0.2455 0.1843 0.110 Uiso calc R 1 . .
S S1' 0.90760(10) 0.85718(10) 0.063320(15) 0.0537(2) Uani d . 1 . .
N N1' 0.8697(3) 1.0177(3) 0.04197(5) 0.0450(5) Uani d . 1 . .
O O1' 1.0708(3) 0.7888(3) 0.05816(6) 0.0780(7) Uani d . 1 . .
O O2' 0.8725(4) 0.9123(3) 0.08967(5) 0.0811(7) Uani d . 1 . .
O O3' 0.8603(3) 1.2988(3) 0.03577(5) 0.0767(7) Uani d . 1 . .
C C1' 1.2148(6) 1.3263(6) 0.05161(9) 0.0902(13) Uani d . 1 . .
H H1' 1.1589 1.4337 0.0547 0.108 Uiso calc R 1 . .
C C2' 1.0962(5) 1.1959(5) 0.06127(8) 0.0748(10) Uani d . 1 . .
H H2'1 1.0676 1.2212 0.0796 0.090 Uiso calc R 1 . .
H H2'2 1.1537 1.0875 0.0611 0.090 Uiso calc R 1 . .
C C3' 0.9354(4) 1.1795(4) 0.04570(7) 0.0557(7) Uani d . 1 . .
C C4' 0.7438(4) 0.7217(4) 0.05125(6) 0.0559(8) Uani d . 1 . .
H H4'1 0.7895 0.6114 0.0468 0.067 Uiso calc R 1 . .
H H4'2 0.6569 0.7072 0.0647 0.067 Uiso calc R 1 . .
C C5' 0.6707(4) 0.8062(3) 0.02665(6) 0.0479(7) Uani d . 1 . .
C C6' 0.4805(4) 0.7925(4) 0.02243(8) 0.0676(9) Uani d . 1 . .
H H6'1 0.4192 0.8602 0.0353 0.081 Uiso calc R 1 . .
H H6'2 0.4429 0.6760 0.0237 0.081 Uiso calc R 1 . .
C C7' 0.4565(5) 0.8626(5) -0.00620(8) 0.0786(11) Uani d . 1 . .
H H7'1 0.4012 0.7803 -0.0176 0.094 Uiso calc R 1 . .
H H7'2 0.3905 0.9661 -0.0061 0.094 Uiso calc R 1 . .
C C8' 0.6380(5) 0.8958(4) -0.01530(7) 0.0626(9) Uani d . 1 . .
H H8' 0.6520 0.8977 -0.0347 0.075 Uiso calc R 1 . .
C C9' 0.7020(4) 1.0534(4) -0.00152(6) 0.0580(8) Uani d . 1 . .
H H9'1 0.6254 1.1479 -0.0041 0.070 Uiso calc R 1 . .
H H9'2 0.8138 1.0845 -0.0078 0.070 Uiso calc R 1 . .
C C10' 0.7064(3) 0.9970(3) 0.02803(6) 0.0454(6) Uani d . 1 . .
H H10' 0.6164 1.0541 0.0380 0.054 Uiso calc R 1 . .
C C11' 1.3725(5) 1.3300(7) 0.06852(10) 0.1022(15) Uani d . 1 . .
H H11D 1.3431 1.3603 0.0864 0.153 Uiso calc R 1 . .
H H11E 1.4501 1.4119 0.0615 0.153 Uiso calc R 1 . .
H H11F 1.4245 1.2203 0.0684 0.153 Uiso calc R 1 . .
C C12' 1.2521(7) 1.3223(8) 0.02283(10) 0.126(2) Uani d . 1 . .
H H12D 1.3430 1.3991 0.0190 0.188 Uiso calc R 1 . .
H H12E 1.1532 1.3554 0.0130 0.188 Uiso calc R 1 . .
H H12F 1.2844 1.2098 0.0178 0.188 Uiso calc R 1 . .
C C13' 0.7403(4) 0.7537(4) -0.00121(6) 0.0556(8) Uani d . 1 . .
C C14' 0.9302(5) 0.7688(5) -0.00515(8) 0.0767(10) Uani d . 1 . .
H H14D 0.9861 0.6782 0.0040 0.115 Uiso calc R 1 . .
H H14E 0.9685 0.8752 0.0018 0.115 Uiso calc R 1 . .
H H14F 0.9560 0.7627 -0.0238 0.115 Uiso calc R 1 . .
C C15' 0.6873(6) 0.5750(4) -0.00991(8) 0.0832(12) Uani d . 1 . .
H H15D 0.7228 0.5560 -0.0279 0.125 Uiso calc R 1 . .
H H15E 0.5666 0.5645 -0.0088 0.125 Uiso calc R 1 . .
H H15F 0.7396 0.4930 0.0015 0.125 Uiso calc R 1 . .

loop_
_atom_site_aniso_label
_atom_site_aniso_U_11
_atom_site_aniso_U_22
_atom_site_aniso_U_33
_atom_site_aniso_U_12
_atom_site_aniso_U_13
_atom_site_aniso_U_23
S1 0.0360(3) 0.0494(4) 0.0558(5) 0.0009(3) -0.0107(3) 0.0148(3)
N1 0.0341(10) 0.0382(11) 0.0469(14) 0.0021(8) -0.0063(9) 0.0072(9)
O1 0.0484(12) 0.0460(12) 0.125(2) 0.0105(10) -0.0056(12) 0.0090(12)
O2 0.0679(14) 0.1078(19) 0.0475(15) -0.0144(13) -0.0120(11) 0.0301(13)
O3 0.0346(11) 0.0669(14) 0.0960(18) 0.0048(9) 0.0010(10) 0.0235(12)
C1 0.0448(16) 0.075(2) 0.064(2) -0.0131(14) -0.0073(14) 0.0119(17)
C2 0.0432(15) 0.0512(16) 0.074(2) -0.0049(12) -0.0088(15) 0.0164(15)
C3 0.0339(13) 0.0546(16) 0.0490(18) 0.0021(11) -0.0026(12) 0.0072(13)
C4 0.0357(13) 0.0543(16) 0.0490(18) -0.0043(11) -0.0108(11) 0.0051(13)
C5 0.0333(12) 0.0438(14) 0.0410(16) -0.0049(10) -0.0047(10) 0.0004(11)
C6 0.0621(19) 0.0506(17) 0.058(2) -0.0120(14) -0.0044(15) 0.0027(14)
C7 0.075(2) 0.063(2) 0.062(2) -0.0076(16) -0.0084(18) 0.0244(16)
C8 0.0567(18) 0.069(2) 0.0372(17) -0.0042(14) -0.0091(13) 0.0158(14)
C9 0.0427(15) 0.0565(17) 0.0517(19) 0.0021(12) -0.0108(13) 0.0132(13)
C10 0.0367(13) 0.0385(13) 0.0446(17) 0.0037(10) -0.0038(11) 0.0055(11)
C11 0.087(3) 0.096(3) 0.112(4) -0.048(2) -0.037(2) 0.045(3)
C12 0.130(4) 0.111(3) 0.061(3) -0.049(3) -0.010(2) -0.007(2)
C13 0.0422(15) 0.0645(18) 0.0414(18) -0.0051(13) -0.0004(12) 0.0017(13)
C14 0.071(2) 0.075(2) 0.056(2) 0.0015(16) 0.0089(17) -0.0191(17)
C15 0.0524(19) 0.106(3) 0.061(2) -0.0076(18) 0.0063(16) 0.008(2)
S1' 0.0649(5) 0.0533(4) 0.0429(4) 0.0029(3) -0.0098(4) 0.0148(3)
N1' 0.0519(13) 0.0444(13) 0.0387(13) 0.0029(10) -0.0057(10) 0.0107(10)
O1' 0.0608(14) 0.0726(15) 0.101(2) 0.0171(12) -0.0151(13) 0.0223(14)
O2' 0.126(2) 0.0773(16) 0.0398(14) -0.0129(15) -0.0058(13) 0.0089(12)
O3' 0.112(2) 0.0461(12) 0.0723(17) 0.0019(12) -0.0297(14) 0.0058(11)
C1' 0.090(3) 0.103(3) 0.077(3) -0.022(2) -0.005(2) 0.003(2)
C2' 0.076(2) 0.080(2) 0.068(2) -0.0153(19) -0.0178(19) 0.016(2)
C3' 0.067(2) 0.0531(18) 0.0474(19) 0.0002(15) -0.0044(15) 0.0064(14)
C4' 0.068(2) 0.0507(16) 0.049(2) -0.0011(14) -0.0020(14) 0.0163(14)
C5' 0.0565(17) 0.0448(15) 0.0424(17) 0.0019(12) -0.0045(13) 0.0096(12)
C6' 0.067(2) 0.067(2) 0.069(2) -0.0115(16) -0.0078(18) 0.0065(17)
C7' 0.090(3) 0.066(2) 0.079(3) 0.0008(19) -0.038(2) 0.0051(19)
C8' 0.094(3) 0.0547(18) 0.0389(18) 0.0014(16) -0.0167(16) 0.0085(14)
C9' 0.075(2) 0.0490(16) 0.050(2) 0.0049(14) -0.0130(15) 0.0122(14)
C10' 0.0495(15) 0.0440(14) 0.0426(17) 0.0098(11) -0.0004(12) 0.0035(12)
C11' 0.071(3) 0.133(4) 0.103(4) -0.025(2) -0.009(2) -0.010(3)
C12' 0.139(4) 0.168(5) 0.069(3) -0.072(4) 0.025(3) -0.011(3)
C13' 0.081(2) 0.0451(16) 0.0402(18) 0.0032(14) -0.0020(15) 0.0020(12)
C14' 0.096(3) 0.081(2) 0.053(2) 0.024(2) 0.0205(19) -0.0012(18)
C15' 0.128(3) 0.0493(19) 0.072(3) 0.004(2) -0.010(2) -0.0041(17)

loop_
_atom_type_symbol
_atom_type_description
_atom_type_scat_dispersion_real
_atom_type_scat_dispersion_imag
_atom_type_scat_source
C C 0.0033 0.0016 'International Tables Vol C Tables 4.2.6.8 and 6.1.1.4'
H H 0.0000 0.0000 'International Tables Vol C Tables 4.2.6.8 and 6.1.1.4'
N N 0.0061 0.0033 'International Tables Vol C Tables 4.2.6.8 and 6.1.1.4'
O O 0.0106 0.0060 'International Tables Vol C Tables 4.2.6.8 and 6.1.1.4'
S S 0.1246 0.1234 'International Tables Vol C Tables 4.2.6.8 and 6.1.1.4'

loop_
_geom_angle_atom_site_label_1
_geom_angle_atom_site_label_2
_geom_angle_atom_site_label_3
_geom_angle_site_symmetry_1
_geom_angle_site_symmetry_3
_geom_angle
_geom_angle_publ_flag
O1 S1 O2 . . 117.15(16) ?
O1 S1 N1 . . 109.64(13) ?
O2 S1 N1 . . 109.45(13) ?
O1 S1 C4 . . 111.95(15) ?
O2 S1 C4 . . 111.11(14) ?
N1 S1 C4 . . 95.32(11) ?
C3 N1 C10 . . 119.2(2) ?
C3 N1 S1 . . 123.05(18) ?
C10 N1 S1 . . 112.89(15) ?
C12 C1 C2 . . 111.8(3) ?
C12 C1 C11 . . 112.2(3) ?
C2 C1 C11 . . 110.7(3) ?
C12 C1 H1 . . 107.3 ?
C2 C1 H1 . . 107.3 ?
C11 C1 H1 . . 107.3 ?
C3 C2 C1 . . 112.6(2) ?
C3 C2 H2A . . 109.1 ?
C1 C2 H2A . . 109.1 ?
C3 C2 H2B . . 109.1 ?
C1 C2 H2B . . 109.1 ?
H2A C2 H2B . . 107.8 ?
O3 C3 N1 . . 118.0(2) ?
O3 C3 C2 . . 123.6(2) ?
N1 C3 C2 . . 118.4(2) ?
C5 C4 S1 . . 107.21(17) ?
C5 C4 H4A . . 110.3 ?
S1 C4 H4A . . 110.3 ?
C5 C4 H4B . . 110.3 ?
S1 C4 H4B . . 110.3 ?
H4A C4 H4B . . 108.5 ?
C4 C5 C6 . . 116.8(2) ?
C4 C5 C10 . . 107.4(2) ?
C6 C5 C10 . . 104.5(2) ?
C4 C5 C13 . . 119.8(2) ?
C6 C5 C13 . . 102.3(2) ?
C10 C5 C13 . . 104.4(2) ?
C5 C6 C7 . . 102.2(2) ?
C5 C6 H6A . . 111.3 ?
C7 C6 H6A . . 111.3 ?
C5 C6 H6B . . 111.3 ?
C7 C6 H6B . . 111.3 ?
H6A C6 H6B . . 109.2 ?
C8 C7 C6 . . 103.3(2) ?
C8 C7 H7A . . 111.1 ?
C6 C7 H7A . . 111.1 ?
C8 C7 H7B . . 111.1 ?
C6 C7 H7B . . 111.1 ?
H7A C7 H7B . . 109.1 ?
C7 C8 C9 . . 108.3(3) ?
C7 C8 C13 . . 103.3(2) ?
C9 C8 C13 . . 102.0(2) ?
C7 C8 H8 . . 114.0 ?
C9 C8 H8 . . 114.0 ?
C13 C8 H8 . . 114.0 ?
C8 C9 C10 . . 102.3(2) ?
C8 C9 H9A . . 111.3 ?
C10 C9 H9A . . 111.3 ?
C8 C9 H9B . . 111.3 ?
C10 C9 H9B . . 111.3 ?
H9A C9 H9B . . 109.2 ?
N1 C10 C9 . . 116.0(2) ?
N1 C10 C5 . . 106.83(19) ?
C9 C10 C5 . . 103.1(2) ?
N1 C10 H10 . . 110.2 ?
C9 C10 H10 . . 110.2 ?
C5 C10 H10 . . 110.2 ?
C1 C11 H11A . . 109.5 ?
C1 C11 H11B . . 109.5 ?
H11A C11 H11B . . 109.5 ?
C1 C11 H11C . . 109.5 ?
H11A C11 H11C . . 109.5 ?
H11B C11 H11C . . 109.5 ?
C1 C12 H12A . . 109.5 ?
C1 C12 H12B . . 109.5 ?
H12A C12 H12B . . 109.5 ?
C1 C12 H12C . . 109.5 ?
H12A C12 H12C . . 109.5 ?
H12B C12 H12C . . 109.5 ?
C14 C13 C15 . . 106.0(3) ?
C14 C13 C8 . . 113.9(2) ?
C15 C13 C8 . . 114.5(3) ?
C14 C13 C5 . . 117.5(2) ?
C15 C13 C5 . . 112.9(2) ?
C8 C13 C5 . . 91.9(2) ?
C13 C14 H14A . . 109.5 ?
C13 C14 H14B . . 109.5 ?
H14A C14 H14B . . 109.5 ?
C13 C14 H14C . . 109.5 ?
H14A C14 H14C . . 109.5 ?
H14B C14 H14C . . 109.5 ?
C13 C15 H15A . . 109.5 ?
C13 C15 H15B . . 109.5 ?
H15A C15 H15B . . 109.5 ?
C13 C15 H15C . . 109.5 ?
H15A C15 H15C . . 109.5 ?
H15B C15 H15C . . 109.5 ?
O2' S1' O1' . . 117.62(17) ?
O2' S1' N1' . . 109.08(14) ?
O1' S1' N1' . . 109.31(14) ?
O2' S1' C4' . . 110.99(16) ?
O1' S1' C4' . . 111.57(16) ?
N1' S1' C4' . . 96.10(12) ?
C3' N1' C10' . . 119.4(2) ?
C3' N1' S1' . . 122.6(2) ?
C10' N1' S1' . . 111.92(17) ?
C2' C1' C12' . . 115.7(4) ?
C2' C1' C11' . . 110.7(4) ?
C12' C1' C11' . . 112.8(4) ?
C2' C1' H1' . . 105.6 ?
C12' C1' H1' . . 105.6 ?
C11' C1' H1' . . 105.6 ?
C1' C2' C3' . . 115.3(3) ?
C1' C2' H2'1 . . 108.4 ?
C3' C2' H2'1 . . 108.4 ?
C1' C2' H2'2 . . 108.4 ?
C3' C2' H2'2 . . 108.4 ?
H2'1 C2' H2'2 . . 107.5 ?
O3' C3' N1' . . 118.2(3) ?
O3' C3' C2' . . 124.0(3) ?
N1' C3' C2' . . 117.8(3) ?
C5' C4' S1' . . 106.76(19) ?
C5' C4' H4'1 . . 110.4 ?
S1' C4' H4'1 . . 110.4 ?
C5' C4' H4'2 . . 110.4 ?
S1' C4' H4'2 . . 110.4 ?
H4'1 C4' H4'2 . . 108.6 ?
C4' C5' C6' . . 117.3(2) ?
C4' C5' C10' . . 109.0(2) ?
C6' C5' C10' . . 104.9(2) ?
C4' C5' C13' . . 118.6(2) ?
C6' C5' C13' . . 101.8(3) ?
C10' C5' C13' . . 103.7(2) ?
C5' C6' C7' . . 103.0(3) ?
C5' C6' H6'1 . . 111.2 ?
C7' C6' H6'1 . . 111.2 ?
C5' C6' H6'2 . . 111.2 ?
C7' C6' H6'2 . . 111.2 ?
H6'1 C6' H6'2 . . 109.1 ?
C8' C7' C6' . . 102.9(3) ?
C8' C7' H7'1 . . 111.2 ?
C6' C7' H7'1 . . 111.2 ?
C8' C7' H7'2 . . 111.2 ?
C6' C7' H7'2 . . 111.2 ?
H7'1 C7' H7'2 . . 109.1 ?
C9' C8' C7' . . 108.6(3) ?
C9' C8' C13' . . 102.3(2) ?
C7' C8' C13' . . 103.2(3) ?
C9' C8' H8' . . 113.9 ?
C7' C8' H8' . . 113.9 ?
C13' C8' H8' . . 113.9 ?
C8' C9' C10' . . 102.1(2) ?
C8' C9' H9'1 . . 111.4 ?
C10' C9' H9'1 . . 111.4 ?
C8' C9' H9'2 . . 111.4 ?
C10' C9' H9'2 . . 111.4 ?
H9'1 C9' H9'2 . . 109.2 ?
N1' C10' C5' . . 106.9(2) ?
N1' C10' C9' . . 116.2(2) ?
C5' C10' C9' . . 103.6(2) ?
N1' C10' H10' . . 109.9 ?
C5' C10' H10' . . 109.9 ?
C9' C10' H10' . . 109.9 ?
C1' C11' H11D . . 109.5 ?
C1' C11' H11E . . 109.5 ?
H11D C11' H11E . . 109.5 ?
C1' C11' H11F . . 109.5 ?
H11D C11' H11F . . 109.5 ?
H11E C11' H11F . . 109.5 ?
C1' C12' H12D . . 109.5 ?
C1' C12' H12E . . 109.5 ?
H12D C12' H12E . . 109.5 ?
C1' C12' H12F . . 109.5 ?
H12D C12' H12F . . 109.5 ?
H12E C12' H12F . . 109.5 ?
C14' C13' C15' . . 107.7(3) ?
C14' C13' C8' . . 113.4(3) ?
C15' C13' C8' . . 113.1(3) ?
C14' C13' C5' . . 116.4(3) ?
C15' C13' C5' . . 113.8(3) ?
C8' C13' C5' . . 91.9(2) ?
C13' C14' H14D . . 109.5 ?
C13' C14' H14E . . 109.5 ?
H14D C14' H14E . . 109.5 ?
C13' C14' H14F . . 109.5 ?
H14D C14' H14F . . 109.5 ?
H14E C14' H14F . . 109.5 ?
C13' C15' H15D . . 109.5 ?
C13' C15' H15E . . 109.5 ?
H15D C15' H15E . . 109.5 ?
C13' C15' H15F . . 109.5 ?
H15D C15' H15F . . 109.5 ?
H15E C15' H15F . . 109.5 ?

loop_
_geom_bond_atom_site_label_1
_geom_bond_atom_site_label_2
_geom_bond_site_symmetry_2
_geom_bond_distance
_geom_bond_publ_flag
S1 O1 . 1.416(2) ?
S1 O2 . 1.423(2) ?
S1 N1 . 1.693(2) ?
S1 C4 . 1.772(3) ?
N1 C3 . 1.386(3) ?
N1 C10 . 1.475(3) ?
O3 C3 . 1.214(3) ?
C1 C12 . 1.502(5) ?
C1 C2 . 1.508(4) ?
C1 C11 . 1.524(5) ?
C1 H1 . 0.9700 ?
C2 C3 . 1.501(4) ?
C2 H2A . 0.9700 ?
C2 H2B . 0.9700 ?
C4 C5 . 1.520(4) ?
C4 H4A . 0.9700 ?
C4 H4B . 0.9700 ?
C5 C6 . 1.532(4) ?
C5 C10 . 1.543(3) ?
C5 C13 . 1.550(4) ?
C6 C7 . 1.548(5) ?
C6 H6A . 0.9700 ?
C6 H6B . 0.9700 ?
C7 C8 . 1.528(5) ?
C7 H7A . 0.9700 ?
C7 H7B . 0.9700 ?
C8 C9 . 1.530(4) ?
C8 C13 . 1.544(4) ?
C8 H8 . 0.9800 ?
C9 C10 . 1.537(4) ?
C9 H9A . 0.9700 ?
C9 H9B . 0.9700 ?
C10 H10 . 0.9800 ?
C11 H11A . 0.9599 ?
C11 H11B . 0.9599 ?
C11 H11C . 0.9599 ?
C12 H12A . 0.9599 ?
C12 H12B . 0.9599 ?
C12 H12C . 0.9599 ?
C13 C14 . 1.531(4) ?
C13 C15 . 1.543(4) ?
C14 H14A . 0.9599 ?
C14 H14B . 0.9599 ?
C14 H14C . 0.9599 ?
C15 H15A . 0.9599 ?
C15 H15B . 0.9599 ?
C15 H15C . 0.9599 ?
S1' O2' . 1.421(3) ?
S1' O1' . 1.422(2) ?
S1' N1' . 1.688(2) ?
S1' C4' . 1.786(3) ?
N1' C3' . 1.393(4) ?
N1' C10' . 1.477(3) ?
O3' C3' . 1.221(4) ?
C1' C2' . 1.475(5) ?
C1' C12' . 1.476(6) ?
C1' C11' . 1.508(6) ?
C1' H1' . 0.9700 ?
C2' C3' . 1.498(5) ?
C2' H2'1 . 0.9700 ?
C2' H2'2 . 0.9700 ?
C4' C5' . 1.519(4) ?
C4' H4'1 . 0.9700 ?
C4' H4'2 . 0.9700 ?
C5' C6' . 1.522(4) ?
C5' C10' . 1.536(4) ?
C5' C13' . 1.560(4) ?
C6' C7' . 1.553(5) ?
C6' H6'1 . 0.9700 ?
C6' H6'2 . 0.9700 ?
C7' C8' . 1.529(5) ?
C7' H7'1 . 0.9700 ?
C7' H7'2 . 0.9700 ?
C8' C9' . 1.512(4) ?
C8' C13' . 1.555(4) ?
C8' H8' . 0.9800 ?
C9' C10' . 1.550(4) ?
C9' H9'1 . 0.9700 ?
C9' H9'2 . 0.9700 ?
C10' H10' . 0.9800 ?
C11' H11D . 0.9599 ?
C11' H11E . 0.9599 ?
C11' H11F . 0.9599 ?
C12' H12D . 0.9599 ?
C12' H12E . 0.9599 ?
C12' H12F . 0.9599 ?
C13' C14' . 1.519(5) ?
C13' C15' . 1.536(4) ?
C14' H14D . 0.9599 ?
C14' H14E . 0.9599 ?
C14' H14F . 0.9599 ?
C15' H15D . 0.9599 ?
C15' H15E . 0.9599 ?
C15' H15F . 0.9599 ?

loop_
_geom_hbond_atom_site_label_D
_geom_hbond_atom_site_label_H
_geom_hbond_atom_site_label_A
_geom_hbond_site_symmetry_A
_geom_hbond_distance_DH
_geom_hbond_distance_HA
_geom_hbond_distance_DA
_geom_hbond_angle_DHA
_geom_hbond_publ_flag
C4 H4A O3 1_455 0.97 2.45 3.387(3) 162.3 y
C15' H15F O3' 1_545 0.96 2.49 3.450(5) 173.2 y

loop_
_geom_torsion_atom_site_label_1
_geom_torsion_atom_site_label_2
_geom_torsion_atom_site_label_3
_geom_torsion_atom_site_label_4
_geom_torsion_site_symmetry_1
_geom_torsion_site_symmetry_2
_geom_torsion_site_symmetry_3
_geom_torsion_site_symmetry_4
_geom_torsion
_geom_torsion_publ_flag
O1 S1 N1 C3 . . . . -84.0(2) ?
O2 S1 N1 C3 . . . . 45.8(3) ?
C4 S1 N1 C3 . . . . 160.5(2) ?
O1 S1 N1 C10 . . . . 121.1(2) ?
O2 S1 N1 C10 . . . . -109.1(2) ?
C4 S1 N1 C10 . . . . 5.5(2) ?
C12 C1 C2 C3 . . . . -61.0(4) ?
C11 C1 C2 C3 . . . . 173.1(3) ?
C10 N1 C3 O3 . . . . -1.8(4) ?
S1 N1 C3 O3 . . . . -155.3(2) ?
C10 N1 C3 C2 . . . . 178.0(3) ?
S1 N1 C3 C2 . . . . 24.5(4) ?
C1 C2 C3 O3 . . . . -32.1(5) ?
C1 C2 C3 N1 . . . . 148.1(3) ?
O1 S1 C4 C5 . . . . -99.1(2) ?
O2 S1 C4 C5 . . . . 127.8(2) ?
N1 S1 C4 C5 . . . . 14.6(2) ?
S1 C4 C5 C6 . . . . -146.5(2) ?
S1 C4 C5 C10 . . . . -29.6(3) ?
S1 C4 C5 C13 . . . . 89.1(2) ?
C4 C5 C6 C7 . . . . -171.6(3) ?
C10 C5 C6 C7 . . . . 69.9(3) ?
C13 C5 C6 C7 . . . . -38.7(3) ?
C5 C6 C7 C8 . . . . 3.2(3) ?
C6 C7 C8 C9 . . . . -74.1(3) ?
C6 C7 C8 C13 . . . . 33.6(3) ?
C7 C8 C9 C10 . . . . 65.4(3) ?
C13 C8 C9 C10 . . . . -43.2(3) ?
C3 N1 C10 C9 . . . . 66.2(3) ?
S1 N1 C10 C9 . . . . -137.8(2) ?
C3 N1 C10 C5 . . . . -179.5(2) ?
S1 N1 C10 C5 . . . . -23.5(3) ?
C8 C9 C10 N1 . . . . 125.2(2) ?
C8 C9 C10 C5 . . . . 8.9(3) ?
C4 C5 C10 N1 . . . . 33.5(3) ?
C6 C5 C10 N1 . . . . 158.2(2) ?
C13 C5 C10 N1 . . . . -94.7(2) ?
C4 C5 C10 C9 . . . . 156.2(2) ?
C6 C5 C10 C9 . . . . -79.1(3) ?
C13 C5 C10 C9 . . . . 28.0(3) ?
C7 C8 C13 C14 . . . . -176.2(3) ?
C9 C8 C13 C14 . . . . -63.8(3) ?
C7 C8 C13 C15 . . . . 61.5(3) ?
C9 C8 C13 C15 . . . . 173.9(3) ?
C7 C8 C13 C5 . . . . -54.8(3) ?
C9 C8 C13 C5 . . . . 57.6(2) ?
C4 C5 C13 C14 . . . . -53.7(3) ?
C6 C5 C13 C14 . . . . 175.3(3) ?
C10 C5 C13 C14 . . . . 66.5(3) ?
C4 C5 C13 C15 . . . . 70.3(3) ?
C6 C5 C13 C15 . . . . -60.8(3) ?
C10 C5 C13 C15 . . . . -169.5(3) ?
C4 C5 C13 C8 . . . . -172.1(2) ?
C6 C5 C13 C8 . . . . 56.9(2) ?
C10 C5 C13 C8 . . . . -51.8(2) ?
O2' S1' N1' C3' . . . . 50.2(3) ?
O1' S1' N1' C3' . . . . -79.7(3) ?
C4' S1' N1' C3' . . . . 164.9(3) ?
O2' S1' N1' C10' . . . . -102.0(2) ?
O1' S1' N1' C10' . . . . 128.1(2) ?
C4' S1' N1' C10' . . . . 12.7(2) ?
C12' C1' C2' C3' . . . . -49.4(6) ?
C11' C1' C2' C3' . . . . -179.3(4) ?
C10' N1' C3' O3' . . . . -4.5(4) ?
S1' N1' C3' O3' . . . . -154.8(3) ?
C10' N1' C3' C2' . . . . 176.6(3) ?
S1' N1' C3' C2' . . . . 26.4(4) ?
C1' C2' C3' O3' . . . . -36.2(6) ?
C1' C2' C3' N1' . . . . 142.5(4) ?
O2' S1' C4' C5' . . . . 119.9(2) ?
O1' S1' C4' C5' . . . . -106.8(2) ?
N1' S1' C4' C5' . . . . 6.7(2) ?
S1' C4' C5' C6' . . . . -142.3(3) ?
S1' C4' C5' C10' . . . . -23.4(3) ?
S1' C4' C5' C13' . . . . 94.8(3) ?
C4' C5' C6' C7' . . . . -170.4(3) ?
C10' C5' C6' C7' . . . . 68.6(3) ?
C13' C5' C6' C7' . . . . -39.3(3) ?
C5' C6' C7' C8' . . . . 3.8(3) ?
C6' C7' C8' C9' . . . . -74.8(3) ?
C6' C7' C8' C13' . . . . 33.2(3) ?
C7' C8' C9' C10' . . . . 65.7(3) ?
C13' C8' C9' C10' . . . . -42.9(3) ?
C3' N1' C10' C5' . . . . 179.0(3) ?
S1' N1' C10' C5' . . . . -27.8(3) ?
C3' N1' C10' C9' . . . . 63.9(3) ?
S1' N1' C10' C9' . . . . -142.9(2) ?
C4' C5' C10' N1' . . . . 32.4(3) ?
C6' C5' C10' N1' . . . . 158.8(2) ?
C13' C5' C10' N1' . . . . -94.8(3) ?
C4' C5' C10' C9' . . . . 155.7(2) ?
C6' C5' C10' C9' . . . . -78.0(3) ?
C13' C5' C10' C9' . . . . 28.5(3) ?
C8' C9' C10' N1' . . . . 125.4(3) ?
C8' C9' C10' C5' . . . . 8.5(3) ?
C9' C8' C13' C14' . . . . -62.0(4) ?
C7' C8' C13' C14' . . . . -174.7(3) ?
C9' C8' C13' C15' . . . . 174.9(3) ?
C7' C8' C13' C15' . . . . 62.2(4) ?
C9' C8' C13' C5' . . . . 57.9(3) ?
C7' C8' C13' C5' . . . . -54.8(3) ?
C4' C5' C13' C14' . . . . -55.3(4) ?
C6' C5' C13' C14' . . . . 174.4(3) ?
C10' C5' C13' C14' . . . . 65.6(3) ?
C4' C5' C13' C15' . . . . 71.0(4) ?
C6' C5' C13' C15' . . . . -59.3(3) ?
C10' C5' C13' C15' . . . . -168.1(3) ?
C4' C5' C13' C8' . . . . -172.7(3) ?
C6' C5' C13' C8' . . . . 57.0(3) ?
C10' C5' C13' C8' . . . . -51.7(3) ?
